data_7047194
loop_
_publ_author_name
'Gao, Feng'
'Zhang, Yi-Quan'
'Sun, Wang'
'Liu, Huan'
'Chen, Xiaoyu'

_publ_section_title
;
 Syntheses, structures and magnetic properties of macrocyclic Schiff
 base-supported homodinuclear lanthanide complexes.
;
_journal_issue 33
_journal_name_full 'Dalton transactions (Cambridge, England : 2003)'
_journal_page_first 11696
_journal_page_last 11704
_journal_paper_doi 10.1039/c8dt02243g
_journal_volume 47
_journal_year 2018
_chemical_formula_sum 'C46 H62 N4 O12 Tb2'
_chemical_formula_weight 1180.83
_space_group_crystal_system monoclinic
_space_group_IT_number 14
_space_group_name_Hall '-P 2yn'
_space_group_name_H-M_alt 'P 1 21/n 1'
_symmetry_space_group_name_Hall '-P 2yn'
_symmetry_space_group_name_H-M 'P 1 21/n 1'
_atom_sites_solution_hydrogens geom
_audit_creation_method SHELXL-2016/6
_audit_update_record
;
2018-07-04 deposited with the CCDC.
2018-07-31 downloaded from the CCDC.
;
_cell_angle_alpha 90
_cell_angle_beta 109.5100(10)
_cell_angle_gamma 90
_cell_formula_units_Z 2
_cell_length_a 11.5027(7)
_cell_length_b 14.4339(9)
_cell_length_c 15.1008(10)
_cell_measurement_reflns_used 4990
_cell_measurement_temperature 296(2)
_cell_measurement_theta_max 27.38
_cell_measurement_theta_min 2.35
_cell_volume 2363.2(3)
_computing_cell_refinement 'Bruker SAINT'
_computing_data_collection 'Bruker SMART'
_computing_data_reduction 'Bruker SAINT'
_computing_molecular_graphics 'Bruker SHELXTL'
_computing_publication_material 'Bruker SHELXTL'
_computing_structure_refinement 'SHELXL-2016/6 (Sheldrick, 2016)'
_computing_structure_solution 'Bruker SHELXTL'
_diffrn_ambient_temperature 296(2)
_diffrn_measured_fraction_theta_full 0.999
_diffrn_measured_fraction_theta_max 0.980
_diffrn_measurement_device_type 'APEX2 CCD detector'
_diffrn_measurement_method 'phi and omega scans'
_diffrn_radiation_type MoK\a
_diffrn_radiation_wavelength 0.71073
_diffrn_reflns_av_R_equivalents 0.0309
_diffrn_reflns_av_unetI/netI 0.0398
_diffrn_reflns_Laue_measured_fraction_full 0.999
_diffrn_reflns_Laue_measured_fraction_max 0.980
_diffrn_reflns_limit_h_max 14
_diffrn_reflns_limit_h_min -9
_diffrn_reflns_limit_k_max 18
_diffrn_reflns_limit_k_min -18
_diffrn_reflns_limit_l_max 19
_diffrn_reflns_limit_l_min -19
_diffrn_reflns_number 13819
_diffrn_reflns_point_group_measured_fraction_full 0.999
_diffrn_reflns_point_group_measured_fraction_max 0.980
_diffrn_reflns_theta_full 25.242
_diffrn_reflns_theta_max 27.459
_diffrn_reflns_theta_min 1.944
_exptl_absorpt_coefficient_mu 3.033
_exptl_absorpt_correction_T_max 0.5822
_exptl_absorpt_correction_T_min 0.5061
_exptl_absorpt_correction_type multi-scan
_exptl_absorpt_process_details 'SADABS (Bruker, 2011)'
_exptl_crystal_colour yellow
_exptl_crystal_density_diffrn 1.659
_exptl_crystal_description block
_exptl_crystal_F_000 1184
_exptl_crystal_size_max 0.260
_exptl_crystal_size_mid 0.210
_exptl_crystal_size_min 0.200
_refine_diff_density_max 0.806
_refine_diff_density_min -0.619
_refine_diff_density_rms 0.105
_refine_ls_extinction_method none
_refine_ls_goodness_of_fit_ref 1.040
_refine_ls_hydrogen_treatment constr
_refine_ls_matrix_type full
_refine_ls_number_parameters 296
_refine_ls_number_reflns 5300
_refine_ls_number_restraints 0
_refine_ls_restrained_S_all 1.040
_refine_ls_R_factor_all 0.0376
_refine_ls_R_factor_gt 0.0275
_refine_ls_shift/su_max 0.001
_refine_ls_shift/su_mean 0.000
_refine_ls_structure_factor_coef Fsqd
_refine_ls_weighting_details 'w=1/[\s^2^(Fo^2^)+(0.0287P)^2^+0.2416P] where P=(Fo^2^+2Fc^2^)/3'
_refine_ls_weighting_scheme calc
_refine_ls_wR_factor_gt 0.0595
_refine_ls_wR_factor_ref 0.0634
_reflns_Friedel_coverage 0.000
_reflns_number_gt 4393
_reflns_number_total 5300
_reflns_threshold_expression 'I > 2\s(I)'
_cod_data_source_file c8dt02243g2.cif
_cod_data_source_block 2
_cod_depositor_comments 'Adding full bibliography for 7047191--7047195.cif.'
_cod_database_code 7047194
_shelx_shelxl_version_number 2016/6
_shelx_space_group_comment
;
The symmetry employed for this shelxl refinement is uniquely defined
by the following loop, which should always be used as a source of
symmetry information in preference to the above space-group names.
They are only intended as comments.
;
_shelx_estimated_absorpt_t_min 0.506
_shelx_estimated_absorpt_t_max 0.582

loop_
_space_group_symop_operation_xyz
'x, y, z'
'-x+1/2, y+1/2, -z+1/2'
'-x, -y, -z'
'x-1/2, -y-1/2, z-1/2'

loop_
_atom_site_label
_atom_site_type_symbol
_atom_site_fract_x
_atom_site_fract_y
_atom_site_fract_z
_atom_site_U_iso_or_equiv
_atom_site_adp_type
_atom_site_occupancy
_atom_site_site_symmetry_order
_atom_site_calc_flag
_atom_site_refinement_flags_posn
_atom_site_refinement_flags_adp
C1 C 0.2148(3) -0.0726(2) 0.0086(2) 0.0205(7) Uani 1 1 d . .
C2 C 0.2735(3) -0.1409(2) 0.0750(2) 0.0216(7) Uani 1 1 d . .
C3 C 0.3842(3) -0.1804(2) 0.0732(2) 0.0265(8) Uani 1 1 d . .
H3 H 0.419441 -0.227866 0.115268 0.032 Uiso 1 1 calc R U
C4 C 0.4433(3) -0.1519(3) 0.0115(2) 0.0280(8) Uani 1 1 d . .
C5 C 0.3875(3) -0.0819(3) -0.0503(2) 0.0267(8) Uani 1 1 d . .
H5 H 0.427439 -0.059107 -0.090128 0.032 Uiso 1 1 calc R U
C6 C 0.2737(3) -0.0436(2) -0.0556(2) 0.0222(7) Uani 1 1 d . .
C7 C 0.2247(3) -0.1755(2) 0.1463(2) 0.0228(7) Uani 1 1 d . .
H7 H 0.255121 -0.232341 0.173102 0.027 Uiso 1 1 calc R U
C8 C 0.1204(3) -0.1855(2) 0.2545(2) 0.0281(8) Uani 1 1 d . .
H8A H 0.157872 -0.151004 0.312112 0.034 Uiso 1 1 calc R U
H8B H 0.159278 -0.246017 0.262265 0.034 Uiso 1 1 calc R U
C9 C -0.0162(3) -0.1978(2) 0.2390(2) 0.0279(8) Uani 1 1 d . .
H9A H -0.055495 -0.222838 0.176497 0.033 Uiso 1 1 calc R U
H9B H -0.025040 -0.243370 0.283553 0.033 Uiso 1 1 calc R U
C10 C -0.0844(3) -0.1111(2) 0.2488(2) 0.0261(8) Uani 1 1 d . .
H10A H -0.162116 -0.128794 0.256063 0.031 Uiso 1 1 calc R U
H10B H -0.036203 -0.078820 0.305490 0.031 Uiso 1 1 calc R U
C11 C -0.2218(3) -0.0233(2) 0.1306(2) 0.0239(7) Uani 1 1 d . .
H11 H -0.277868 -0.052341 0.153801 0.029 Uiso 1 1 calc R U
C12 C 0.5624(3) -0.1963(3) 0.0106(3) 0.0355(9) Uani 1 1 d . .
H12A H 0.596453 -0.160472 -0.028429 0.053 Uiso 1 1 calc R U
H12B H 0.546046 -0.258113 -0.013735 0.053 Uiso 1 1 calc R U
H12C H 0.620225 -0.198243 0.073444 0.053 Uiso 1 1 calc R U
C13 C 0.4965(3) 0.0277(3) 0.2705(3) 0.0294(8) Uani 1 1 d . .
H13A H 0.503458 -0.025804 0.234769 0.044 Uiso 1 1 calc R U
H13B H 0.551279 0.021257 0.333970 0.044 Uiso 1 1 calc R U
H13C H 0.518074 0.082150 0.242932 0.044 Uiso 1 1 calc R U
C14 C 0.3656(3) 0.0362(2) 0.2700(2) 0.0224(7) Uani 1 1 d . .
C15 C 0.3438(3) 0.0389(2) 0.3566(2) 0.0271(8) Uani 1 1 d . .
H15 H 0.411654 0.037692 0.411437 0.033 Uiso 1 1 calc R U
C16 C 0.2266(3) 0.0433(2) 0.3650(2) 0.0232(7) Uani 1 1 d . .
C17 C 0.2143(4) 0.0506(3) 0.4611(2) 0.0338(9) Uani 1 1 d . .
H17A H 0.160809 0.002411 0.468589 0.051 Uiso 1 1 calc R U
H17B H 0.180269 0.109856 0.467638 0.051 Uiso 1 1 calc R U
H17C H 0.294126 0.044025 0.508231 0.051 Uiso 1 1 calc R U
C18 C -0.1610(3) 0.2850(2) 0.1756(3) 0.0289(8) Uani 1 1 d . .
H18A H -0.140572 0.279333 0.242393 0.043 Uiso 1 1 calc R U
H18B H -0.239424 0.256352 0.144737 0.043 Uiso 1 1 calc R U
H18C H -0.165113 0.349383 0.158795 0.043 Uiso 1 1 calc R U
C19 C -0.0635(3) 0.2379(2) 0.1455(2) 0.0219(7) Uani 1 1 d . .
C20 C -0.0041(3) 0.2864(2) 0.0940(3) 0.0287(8) Uani 1 1 d . .
H20 H -0.024717 0.348485 0.081697 0.034 Uiso 1 1 calc R U
C21 C 0.0841(3) 0.2497(2) 0.0589(2) 0.0217(7) Uani 1 1 d . .
C22 C 0.1410(3) 0.3130(2) 0.0052(2) 0.0273(8) Uani 1 1 d . .
H22A H 0.213253 0.284260 -0.000810 0.041 Uiso 1 1 calc R U
H22B H 0.163469 0.370597 0.038384 0.041 Uiso 1 1 calc R U
H22C H 0.082534 0.324539 -0.056113 0.041 Uiso 1 1 calc R U
N1 N 0.1445(3) -0.13661(18) 0.17639(19) 0.0220(6) Uani 1 1 d . .
N2 N -0.1096(3) -0.04720(18) 0.16848(19) 0.0213(6) Uani 1 1 d . .
O1 O 0.1074(2) -0.03624(14) 0.00525(15) 0.0193(5) Uani 1 1 d . .
O2 O 0.2830(2) 0.04212(15) 0.19070(16) 0.0231(5) Uani 1 1 d . .
O3 O 0.1265(2) 0.04031(15) 0.29591(15) 0.0238(5) Uani 1 1 d . .
O4 O -0.0413(2) 0.15374(15) 0.17056(15) 0.0224(5) Uani 1 1 d . .
O5 O 0.1204(2) 0.16701(15) 0.06822(16) 0.0242(5) Uani 1 1 d . .
Tb1 Tb 0.06855(2) 0.03240(2) 0.13256(2) 0.01663(6) Uani 1 1 d . .
O6 O -0.0702(3) 0.1199(3) 0.3588(2) 0.0553(9) Uani 1 1 d . .
H6 H -0.039299 0.094275 0.323541 0.083 Uiso 1 1 calc R U
C23 C -0.1954(4) 0.0986(3) 0.3310(3) 0.0444(11) Uani 1 1 d . .
H23A H -0.235908 0.121513 0.268598 0.067 Uiso 1 1 calc R U
H23B H -0.230984 0.126950 0.373474 0.067 Uiso 1 1 calc R U
H23C H -0.205569 0.032615 0.331837 0.067 Uiso 1 1 calc R U

loop_
_atom_site_aniso_label
_atom_site_aniso_U_11
_atom_site_aniso_U_22
_atom_site_aniso_U_33
_atom_site_aniso_U_23
_atom_site_aniso_U_13
_atom_site_aniso_U_12
C1 0.0216(17) 0.0197(17) 0.0194(16) -0.0040(13) 0.0056(14) -0.0003(13)
C2 0.0218(18) 0.0218(18) 0.0207(17) -0.0017(13) 0.0066(14) 0.0017(14)
C3 0.0224(18) 0.0255(19) 0.0268(18) -0.0040(15) 0.0017(15) 0.0048(15)
C4 0.0184(18) 0.033(2) 0.0315(19) -0.0079(16) 0.0076(15) 0.0041(15)
C5 0.0215(18) 0.035(2) 0.0250(18) -0.0069(15) 0.0091(15) -0.0046(15)
C6 0.0194(17) 0.0243(19) 0.0234(17) -0.0040(14) 0.0079(14) -0.0022(14)
C7 0.0242(18) 0.0154(17) 0.0238(17) -0.0001(13) 0.0014(14) 0.0014(14)
C8 0.038(2) 0.0232(19) 0.0225(17) 0.0072(14) 0.0093(16) 0.0045(16)
C9 0.039(2) 0.0243(19) 0.0241(18) 0.0044(14) 0.0147(16) -0.0034(16)
C10 0.0285(19) 0.031(2) 0.0238(17) 0.0028(15) 0.0153(15) -0.0067(16)
C11 0.0255(19) 0.0250(19) 0.0248(17) -0.0039(14) 0.0131(15) -0.0092(15)
C12 0.024(2) 0.042(2) 0.041(2) -0.0064(18) 0.0110(18) 0.0100(17)
C13 0.0214(19) 0.035(2) 0.0306(19) -0.0016(16) 0.0077(15) -0.0008(16)
C14 0.0202(17) 0.0168(17) 0.0295(18) 0.0010(14) 0.0072(14) -0.0025(14)
C15 0.0223(18) 0.034(2) 0.0201(17) 0.0005(15) 0.0011(14) -0.0017(16)
C16 0.032(2) 0.0184(18) 0.0176(16) 0.0011(13) 0.0058(14) 0.0010(14)
C17 0.037(2) 0.043(2) 0.0207(18) 0.0006(16) 0.0078(16) 0.0044(18)
C18 0.030(2) 0.0252(19) 0.037(2) 0.0030(16) 0.0195(17) 0.0046(16)
C19 0.0207(18) 0.0234(18) 0.0214(17) -0.0023(13) 0.0067(14) 0.0012(14)
C20 0.033(2) 0.0164(17) 0.041(2) 0.0062(15) 0.0180(17) 0.0063(15)
C21 0.0229(18) 0.0218(18) 0.0191(16) 0.0026(13) 0.0053(14) -0.0022(14)
C22 0.031(2) 0.0213(18) 0.033(2) 0.0036(15) 0.0160(17) -0.0004(15)
N1 0.0269(16) 0.0188(15) 0.0201(14) 0.0020(11) 0.0076(12) 0.0021(12)
N2 0.0237(16) 0.0200(15) 0.0226(14) 0.0021(11) 0.0110(12) -0.0020(12)
O1 0.0166(11) 0.0209(12) 0.0209(11) 0.0009(9) 0.0070(9) 0.0030(9)
O2 0.0243(13) 0.0232(13) 0.0238(12) 0.0013(10) 0.0105(10) 0.0006(10)
O3 0.0234(13) 0.0280(14) 0.0203(12) 0.0003(10) 0.0078(10) 0.0009(10)
O4 0.0248(13) 0.0197(12) 0.0261(12) -0.0002(10) 0.0133(10) 0.0009(10)
O5 0.0263(13) 0.0198(12) 0.0311(13) 0.0034(10) 0.0159(11) 0.0026(10)
Tb1 0.01797(9) 0.01660(9) 0.01596(8) 0.00083(6) 0.00652(6) 0.00074(7)
O6 0.0408(18) 0.077(3) 0.056(2) -0.0185(17) 0.0270(16) -0.0021(17)
C23 0.043(3) 0.051(3) 0.047(3) -0.010(2) 0.027(2) -0.006(2)

loop_
_atom_type_symbol
_atom_type_description
_atom_type_scat_dispersion_real
_atom_type_scat_dispersion_imag
_atom_type_scat_source
C C 0.0033 0.0016 'International Tables Vol C Tables 4.2.6.8 and 6.1.1.4'
H H 0.0000 0.0000 'International Tables Vol C Tables 4.2.6.8 and 6.1.1.4'
N N 0.0061 0.0033 'International Tables Vol C Tables 4.2.6.8 and 6.1.1.4'
O O 0.0106 0.0060 'International Tables Vol C Tables 4.2.6.8 and 6.1.1.4'
Tb Tb -0.1723 4.1537 'International Tables Vol C Tables 4.2.6.8 and 6.1.1.4'

loop_
_geom_angle_atom_site_label_1
_geom_angle_atom_site_label_2
_geom_angle_atom_site_label_3
_geom_angle
_geom_angle_site_symmetry_1
_geom_angle_site_symmetry_3
O1 C1 C2 121.5(3) . .
O1 C1 C6 120.6(3) . .
C2 C1 C6 117.9(3) . .
C3 C2 C1 119.6(3) . .
C3 C2 C7 116.8(3) . .
C1 C2 C7 123.6(3) . .
C4 C3 C2 122.9(3) . .
C4 C3 H3 118.5 . .
C2 C3 H3 118.5 . .
C5 C4 C3 116.8(3) . .
C5 C4 C12 121.3(3) . .
C3 C4 C12 121.9(3) . .
C4 C5 C6 122.9(3) . .
C4 C5 H5 118.6 . .
C6 C5 H5 118.6 . .
C5 C6 C1 119.8(3) . .
C5 C6 C11 116.1(3) . 3
C1 C6 C11 124.1(3) . 3
N1 C7 C2 127.6(3) . .
N1 C7 H7 116.2 . .
C2 C7 H7 116.2 . .
N1 C8 C9 113.1(3) . .
N1 C8 H8A 108.9 . .
C9 C8 H8A 108.9 . .
N1 C8 H8B 108.9 . .
C9 C8 H8B 108.9 . .
H8A C8 H8B 107.8 . .
C10 C9 C8 115.6(3) . .
C10 C9 H9A 108.4 . .
C8 C9 H9A 108.4 . .
C10 C9 H9B 108.4 . .
C8 C9 H9B 108.4 . .
H9A C9 H9B 107.4 . .
N2 C10 C9 113.8(3) . .
N2 C10 H10A 108.8 . .
C9 C10 H10A 108.8 . .
N2 C10 H10B 108.8 . .
C9 C10 H10B 108.8 . .
H10A C10 H10B 107.7 . .
N2 C11 C6 128.3(3) . 3
N2 C11 H11 115.8 . .
C6 C11 H11 115.8 3 .
C4 C12 H12A 109.5 . .
C4 C12 H12B 109.5 . .
H12A C12 H12B 109.5 . .
C4 C12 H12C 109.5 . .
H12A C12 H12C 109.5 . .
H12B C12 H12C 109.5 . .
C14 C13 H13A 109.5 . .
C14 C13 H13B 109.5 . .
H13A C13 H13B 109.5 . .
C14 C13 H13C 109.5 . .
H13A C13 H13C 109.5 . .
H13B C13 H13C 109.5 . .
O2 C14 C15 124.6(3) . .
O2 C14 C13 116.4(3) . .
C15 C14 C13 119.0(3) . .
C16 C15 C14 124.2(3) . .
C16 C15 H15 117.9 . .
C14 C15 H15 117.9 . .
O3 C16 C15 124.1(3) . .
O3 C16 C17 116.3(3) . .
C15 C16 C17 119.6(3) . .
C16 C17 H17A 109.5 . .
C16 C17 H17B 109.5 . .
H17A C17 H17B 109.5 . .
C16 C17 H17C 109.5 . .
H17A C17 H17C 109.5 . .
H17B C17 H17C 109.5 . .
C19 C18 H18A 109.5 . .
C19 C18 H18B 109.5 . .
H18A C18 H18B 109.5 . .
C19 C18 H18C 109.5 . .
H18A C18 H18C 109.5 . .
H18B C18 H18C 109.5 . .
O4 C19 C20 124.2(3) . .
O4 C19 C18 115.9(3) . .
C20 C19 C18 119.9(3) . .
C19 C20 C21 125.4(3) . .
C19 C20 H20 117.3 . .
C21 C20 H20 117.3 . .
O5 C21 C20 125.1(3) . .
O5 C21 C22 116.6(3) . .
C20 C21 C22 118.3(3) . .
C21 C22 H22A 109.5 . .
C21 C22 H22B 109.5 . .
H22A C22 H22B 109.5 . .
C21 C22 H22C 109.5 . .
H22A C22 H22C 109.5 . .
H22B C22 H22C 109.5 . .
C7 N1 C8 114.9(3) . .
C7 N1 Tb1 122.6(2) . .
C8 N1 Tb1 120.9(2) . .
C11 N2 C10 115.5(3) . .
C11 N2 Tb1 123.1(2) . .
C10 N2 Tb1 120.3(2) . .
C1 O1 Tb1 124.61(19) . .
C1 O1 Tb1 123.61(19) . 3
Tb1 O1 Tb1 111.77(8) . 3
C14 O2 Tb1 136.2(2) . .
C16 O3 Tb1 136.9(2) . .
C19 O4 Tb1 135.4(2) . .
C21 O5 Tb1 135.6(2) . .
O2 Tb1 O3 72.90(8) . .
O2 Tb1 O1 82.30(7) . .
O3 Tb1 O1 145.65(8) . .
O2 Tb1 O5 73.82(8) . .
O3 Tb1 O5 112.11(8) . .
O1 Tb1 O5 82.23(7) . .
O2 Tb1 O4 116.94(8) . .
O3 Tb1 O4 72.01(8) . .
O1 Tb1 O4 141.90(7) . .
O5 Tb1 O4 73.36(8) . .
O2 Tb1 O1 144.65(7) . 3
O3 Tb1 O1 141.80(8) . 3
O1 Tb1 O1 68.23(8) . 3
O5 Tb1 O1 82.95(8) . 3
O4 Tb1 O1 79.93(7) . 3
O2 Tb1 N2 140.24(8) . .
O3 Tb1 N2 76.36(8) . .
O1 Tb1 N2 111.77(8) . .
O5 Tb1 N2 142.62(8) . .
O4 Tb1 N2 75.40(8) . .
O1 Tb1 N2 71.78(8) 3 .
O2 Tb1 N1 74.76(8) . .
O3 Tb1 N1 79.85(8) . .
O1 Tb1 N1 70.80(8) . .
O5 Tb1 N1 140.77(8) . .
O4 Tb1 N1 143.36(8) . .
O1 Tb1 N1 111.17(8) 3 .
N2 Tb1 N1 75.52(9) . .
O2 Tb1 Tb1 114.58(5) . 3
O3 Tb1 Tb1 166.66(6) . 3
O1 Tb1 Tb1 34.40(5) . 3
O5 Tb1 Tb1 81.04(6) . 3
O4 Tb1 Tb1 111.42(5) . 3
O1 Tb1 Tb1 33.82(5) 3 3
N2 Tb1 Tb1 91.84(6) . 3
N1 Tb1 Tb1 91.30(6) . 3
C23 O6 H6 109.5 . .
O6 C23 H23A 109.5 . .
O6 C23 H23B 109.5 . .
H23A C23 H23B 109.5 . .
O6 C23 H23C 109.5 . .
H23A C23 H23C 109.5 . .
H23B C23 H23C 109.5 . .

loop_
_geom_bond_atom_site_label_1
_geom_bond_atom_site_label_2
_geom_bond_distance
_geom_bond_site_symmetry_2
C1 O1 1.327(4) .
C1 C2 1.408(4) .
C1 C6 1.419(4) .
C2 C3 1.403(5) .
C2 C7 1.459(4) .
C3 C4 1.386(5) .
C3 H3 0.9300 .
C4 C5 1.380(5) .
C4 C12 1.517(5) .
C5 C6 1.398(5) .
C5 H5 0.9300 .
C6 C11 1.456(5) 3
C7 N1 1.285(4) .
C7 H7 0.9300 .
C8 N1 1.478(4) .
C8 C9 1.520(5) .
C8 H8A 0.9700 .
C8 H8B 0.9700 .
C9 C10 1.510(5) .
C9 H9A 0.9700 .
C9 H9B 0.9700 .
C10 N2 1.474(4) .
C10 H10A 0.9700 .
C10 H10B 0.9700 .
C11 N2 1.272(4) .
C11 H11 0.9300 .
C12 H12A 0.9600 .
C12 H12B 0.9600 .
C12 H12C 0.9600 .
C13 C14 1.508(5) .
C13 H13A 0.9600 .
C13 H13B 0.9600 .
C13 H13C 0.9600 .
C14 O2 1.259(4) .
C14 C15 1.411(5) .
C15 C16 1.397(5) .
C15 H15 0.9300 .
C16 O3 1.270(4) .
C16 C17 1.508(5) .
C17 H17A 0.9600 .
C17 H17B 0.9600 .
C17 H17C 0.9600 .
C18 C19 1.506(4) .
C18 H18A 0.9600 .
C18 H18B 0.9600 .
C18 H18C 0.9600 .
C19 O4 1.273(4) .
C19 C20 1.383(4) .
C20 C21 1.396(5) .
C20 H20 0.9300 .
C21 O5 1.256(4) .
C21 C22 1.509(4) .
C22 H22A 0.9600 .
C22 H22B 0.9600 .
C22 H22C 0.9600 .
N1 Tb1 2.601(3) .
N2 Tb1 2.560(3) .
O1 Tb1 2.335(2) .
O1 Tb1 2.370(2) 3
O2 Tb1 2.330(2) .
O3 Tb1 2.333(2) .
O4 Tb1 2.341(2) .
O5 Tb1 2.337(2) .
Tb1 Tb1 3.8952(4) 3
O6 C23 1.393(4) .
O6 H6 0.8200 .
C23 H23A 0.9600 .
C23 H23B 0.9600 .
C23 H23C 0.9600 .

loop_
_geom_hbond_atom_site_label_D
_geom_hbond_atom_site_label_H
_geom_hbond_atom_site_label_A
_geom_hbond_distance_DH
_geom_hbond_distance_HA
_geom_hbond_distance_DA
_geom_hbond_angle_DHA
_geom_hbond_publ_flag
C10 H10B O3 0.97 2.58 3.165(4) 118.9 yes
O6 H6 O3 0.82 2.22 2.962(4) 149.8 yes
O6 H6 O4 0.82 2.46 3.009(4) 125.6 yes
